data_4037517
loop_
_publ_author_name
'Fesenko, Anastasia A.'
'Grigoriev, Mikhail S.'
'Shutalev, Anatoly D.'

_publ_section_title
;
 Nucleophile-Mediated Ring Expansion of 5-Acyl-substituted
 4-Mesyloxymethyl-1,2,3,4-tetrahydropyrimidin-2-ones in the Synthesis of
 7-Membered Analogues of Biginelli Compounds and Related Heterocycles.
;
_journal_issue 15
_journal_name_full 'The Journal of organic chemistry'
_journal_page_first 8085
_journal_page_last 8110
_journal_paper_doi 10.1021/acs.joc.7b01348
_journal_volume 82
_journal_year 2017
_chemical_formula_sum 'C19 H21 N3 O5'
_chemical_formula_weight 371.39
_space_group_IT_number 14
_space_group_name_Hall '-P 2yn'
_space_group_name_H-M_alt 'P 1 21/n 1'
_symmetry_cell_setting monoclinic
_symmetry_space_group_name_H-M 'P 1 21/n 1'
_atom_sites_solution_hydrogens geom
_atom_sites_solution_primary direct
_atom_sites_solution_secondary difmap
_audit_creation_method SHELXL-97
_cell_angle_alpha 90.00
_cell_angle_beta 94.77(3)
_cell_angle_gamma 90.00
_cell_formula_units_Z 4
_cell_length_a 12.094(3)
_cell_length_b 7.0075(17)
_cell_length_c 21.832(5)
_cell_measurement_reflns_used 25
_cell_measurement_temperature 293(2)
_cell_measurement_theta_max 13
_cell_measurement_theta_min 12
_cell_volume 1843.8(8)
_computing_structure_refinement 'SHELXL-97 (Sheldrick, 1997)'
_computing_structure_solution 'SHELXS-97 (Sheldrick, 1990)'
_diffrn_ambient_temperature 293(2)
_diffrn_measured_fraction_theta_full 1.000
_diffrn_measured_fraction_theta_max 1.000
_diffrn_measurement_device_type 'Enraf-Nonius CAD-4 diffravtometer'
_diffrn_radiation_monochromator graphite
_diffrn_radiation_source 'fine-focus sealed tube'
_diffrn_radiation_type AgK\a
_diffrn_radiation_wavelength 0.56087
_diffrn_reflns_av_R_equivalents 0.0000
_diffrn_reflns_av_sigmaI/netI 0.0513
_diffrn_reflns_limit_h_max 14
_diffrn_reflns_limit_h_min -14
_diffrn_reflns_limit_k_max 8
_diffrn_reflns_limit_k_min 0
_diffrn_reflns_limit_l_max 26
_diffrn_reflns_limit_l_min 0
_diffrn_reflns_number 3490
_diffrn_reflns_theta_full 19.97
_diffrn_reflns_theta_max 19.97
_diffrn_reflns_theta_min 1.47
_exptl_absorpt_coefficient_mu 0.061
_exptl_absorpt_correction_T_max 0.9761
_exptl_absorpt_correction_T_min 0.9761
_exptl_crystal_colour colourless
_exptl_crystal_density_diffrn 1.338
_exptl_crystal_density_method 'not measured'
_exptl_crystal_description prism
_exptl_crystal_F_000 784
_exptl_crystal_size_max 0.40
_exptl_crystal_size_mid 0.40
_exptl_crystal_size_min 0.40
_refine_diff_density_max 0.214
_refine_diff_density_min -0.165
_refine_diff_density_rms 0.034
_refine_ls_extinction_method none
_refine_ls_goodness_of_fit_ref 0.906
_refine_ls_hydrogen_treatment mixed
_refine_ls_matrix_type full
_refine_ls_number_parameters 246
_refine_ls_number_reflns 3490
_refine_ls_number_restraints 0
_refine_ls_restrained_S_all 0.906
_refine_ls_R_factor_all 0.1109
_refine_ls_R_factor_gt 0.0496
_refine_ls_shift/su_max 0.000
_refine_ls_shift/su_mean 0.000
_refine_ls_structure_factor_coef Fsqd
_refine_ls_weighting_details 'calc w=1/[\s^2^(Fo^2^)+(0.0570P)^2^+0.0000P] where P=(Fo^2^+2Fc^2^)/3'
_refine_ls_weighting_scheme calc
_refine_ls_wR_factor_gt 0.1004
_refine_ls_wR_factor_ref 0.1202
_reflns_number_gt 1862
_reflns_number_total 3490
_reflns_threshold_expression >2sigma(I)
_cod_data_source_file jo7b01348_si_002.cif
_cod_data_source_block 20b
_cod_original_cell_volume 1843.9(7)
_cod_original_sg_symbol_H-M P21/n
_cod_database_code 4037517

loop_
_symmetry_equiv_pos_as_xyz
'x, y, z'
'-x+1/2, y+1/2, -z+1/2'
'-x, -y, -z'
'x-1/2, -y-1/2, z-1/2'

loop_
_atom_site_label
_atom_site_type_symbol
_atom_site_fract_x
_atom_site_fract_y
_atom_site_fract_z
_atom_site_U_iso_or_equiv
_atom_site_adp_type
_atom_site_occupancy
_atom_site_symmetry_multiplicity
_atom_site_calc_flag
_atom_site_refinement_flags
O1 O 0.59464(14) 0.8004(2) 0.01464(8) 0.0610(5) Uani 1 1 d .
C1 C 0.5193(2) 0.7380(3) 0.04446(11) 0.0481(6) Uani 1 1 d .
N2 N 0.53751(16) 0.5657(3) 0.07389(9) 0.0522(5) Uani 1 1 d .
H2 H 0.5877 0.4960 0.0594 0.063 Uiso 1 1 calc R
C3 C 0.4878(2) 0.4844(3) 0.12374(10) 0.0512(6) Uani 1 1 d .
C4 C 0.3783(2) 0.4972(3) 0.12719(11) 0.0514(6) Uani 1 1 d .
C5 C 0.30536(19) 0.5740(3) 0.07409(11) 0.0512(6) Uani 1 1 d .
H5A H 0.2286 0.5444 0.0799 0.061 Uiso 1 1 calc R
H5B H 0.3241 0.5125 0.0365 0.061 Uiso 1 1 calc R
C6 C 0.31837(18) 0.7869(3) 0.06798(11) 0.0497(6) Uani 1 1 d .
H6 H 0.3105 0.8443 0.1083 0.060 Uiso 1 1 calc R
N7 N 0.42760(15) 0.8386(3) 0.04925(9) 0.0562(5) Uani 1 1 d .
H7 H 0.4336 0.9568 0.0395 0.067 Uiso 1 1 calc R
N8 N 0.23615(14) 0.8737(3) 0.02419(8) 0.0477(5) Uani 1 1 d .
C9 C 0.1921(2) 1.0563(3) 0.03542(13) 0.0538(6) Uani 1 1 d .
O9 O 0.20720(15) 1.1403(2) 0.08330(9) 0.0738(5) Uani 1 1 d .
C10 C 0.12615(19) 1.1083(4) -0.02175(12) 0.0561(7) Uani 1 1 d .
C11 C 0.0659(2) 1.2719(4) -0.03595(16) 0.0815(9) Uani 1 1 d .
H11 H 0.0632 1.3712 -0.0079 0.098 Uiso 1 1 calc R
C12 C 0.0102(3) 1.2821(6) -0.0931(2) 0.1006(12) Uani 1 1 d .
H12 H -0.0304 1.3913 -0.1041 0.121 Uiso 1 1 calc R
C13 C 0.0129(3) 1.1369(6) -0.13401(16) 0.0978(11) Uani 1 1 d .
H13 H -0.0278 1.1469 -0.1719 0.117 Uiso 1 1 calc R
C14 C 0.0754(2) 0.9731(5) -0.12030(14) 0.0837(9) Uani 1 1 d .
H14 H 0.0787 0.8741 -0.1485 0.100 Uiso 1 1 calc R
C15 C 0.1315(2) 0.9650(4) -0.06337(12) 0.0606(7) Uani 1 1 d .
C16 C 0.2066(2) 0.8154(4) -0.03589(11) 0.0546(6) Uani 1 1 d .
O16 O 0.23777(16) 0.6706(3) -0.05882(8) 0.0773(6) Uani 1 1 d .
C17 C 0.3266(2) 0.4281(3) 0.18170(12) 0.0580(7) Uani 1 1 d .
O17 O 0.37102(16) 0.3413(3) 0.22407(9) 0.0895(7) Uani 1 1 d .
O18 O 0.21911(16) 0.4744(2) 0.17989(8) 0.0684(5) Uani 1 1 d .
C19 C 0.1582(3) 0.3979(5) 0.22835(14) 0.0928(10) Uani 1 1 d .
H19A H 0.1547 0.2615 0.2248 0.139 Uiso 1 1 calc R
H19B H 0.0844 0.4495 0.2250 0.139 Uiso 1 1 calc R
H19C H 0.1951 0.4319 0.2675 0.139 Uiso 1 1 calc R
C20 C 0.5701(2) 0.3789(3) 0.16664(12) 0.0604(7) Uani 1 1 d .
H20A H 0.5541 0.4036 0.2087 0.072 Uiso 1 1 calc R
H20B H 0.6441 0.4264 0.1615 0.072 Uiso 1 1 calc R
C21 C 0.5670(2) 0.1662(3) 0.15517(13) 0.0712(8) Uani 1 1 d .
H21A H 0.5890 0.1403 0.1142 0.085 Uiso 1 1 calc R
H21B H 0.4918 0.1199 0.1572 0.085 Uiso 1 1 calc R
C22 C 0.6443(3) 0.0605(4) 0.20227(18) 0.1106(13) Uani 1 1 d .
H22A H 0.7198 0.1024 0.1983 0.133 Uiso 1 1 calc R
H22B H 0.6254 0.0947 0.2432 0.133 Uiso 1 1 calc R
C23 C 0.6396(4) -0.1428(5) 0.1960(2) 0.166(2) Uani 1 1 d .
H23A H 0.5637 -0.1825 0.1890 0.250 Uiso 1 1 calc R
H23B H 0.6724 -0.2011 0.2330 0.250 Uiso 1 1 calc R
H23C H 0.6797 -0.1811 0.1619 0.250 Uiso 1 1 calc R

loop_
_atom_site_aniso_label
_atom_site_aniso_U_11
_atom_site_aniso_U_22
_atom_site_aniso_U_33
_atom_site_aniso_U_23
_atom_site_aniso_U_13
_atom_site_aniso_U_12
O1 0.0560(10) 0.0560(10) 0.0723(12) 0.0188(9) 0.0136(9) 0.0038(8)
C1 0.0471(14) 0.0441(12) 0.0530(16) 0.0044(11) 0.0037(12) 0.0020(12)
N2 0.0565(12) 0.0486(11) 0.0521(13) 0.0082(9) 0.0086(10) 0.0074(9)
C3 0.0621(17) 0.0454(12) 0.0451(14) 0.0051(11) -0.0008(13) -0.0022(12)
C4 0.0543(16) 0.0496(13) 0.0501(15) 0.0064(11) 0.0026(12) -0.0062(11)
C5 0.0507(14) 0.0532(13) 0.0497(15) 0.0085(11) 0.0044(12) -0.0020(11)
C6 0.0479(14) 0.0533(13) 0.0475(15) 0.0014(11) 0.0011(12) -0.0002(11)
N7 0.0487(12) 0.0446(10) 0.0752(15) 0.0114(10) 0.0039(11) -0.0013(10)
N8 0.0450(11) 0.0507(11) 0.0477(13) 0.0070(9) 0.0052(9) 0.0010(9)
C9 0.0490(15) 0.0518(14) 0.0625(18) 0.0060(13) 0.0162(13) 0.0001(12)
O9 0.0852(14) 0.0614(11) 0.0756(14) -0.0072(10) 0.0125(11) 0.0086(10)
C10 0.0445(14) 0.0604(15) 0.0645(18) 0.0117(13) 0.0119(13) 0.0056(12)
C11 0.0670(19) 0.0744(19) 0.104(3) 0.0205(17) 0.0110(18) 0.0186(15)
C12 0.066(2) 0.124(3) 0.112(3) 0.054(3) 0.011(2) 0.032(2)
C13 0.068(2) 0.146(3) 0.078(3) 0.034(2) -0.0049(19) 0.011(2)
C14 0.069(2) 0.113(2) 0.068(2) 0.0118(18) -0.0047(17) 0.0103(19)
C15 0.0474(15) 0.0758(17) 0.0581(17) 0.0122(14) 0.0010(13) 0.0042(13)
C16 0.0518(15) 0.0606(15) 0.0514(16) 0.0026(13) 0.0041(12) 0.0001(12)
O16 0.0968(15) 0.0733(12) 0.0601(12) -0.0090(10) -0.0037(10) 0.0191(11)
C17 0.0702(19) 0.0537(14) 0.0506(16) 0.0082(12) 0.0072(14) -0.0017(14)
O17 0.0904(15) 0.1126(16) 0.0654(14) 0.0380(13) 0.0061(11) -0.0007(12)
O18 0.0766(14) 0.0694(11) 0.0624(12) 0.0104(9) 0.0243(10) 0.0073(10)
C19 0.100(2) 0.102(2) 0.083(2) 0.0192(19) 0.048(2) 0.006(2)
C20 0.0617(16) 0.0632(15) 0.0543(16) 0.0137(12) -0.0068(13) -0.0017(13)
C21 0.0732(19) 0.0593(15) 0.078(2) 0.0123(14) -0.0123(15) 0.0008(14)
C22 0.104(3) 0.068(2) 0.150(4) 0.012(2) -0.052(2) -0.0016(19)
C23 0.169(4) 0.098(3) 0.217(5) 0.036(3) -0.079(4) 0.016(3)

loop_
_atom_type_symbol
_atom_type_description
_atom_type_scat_dispersion_real
_atom_type_scat_dispersion_imag
_atom_type_scat_source
C C 0.0015 0.0009 'International Tables Vol C Tables 4.2.6.8 and 6.1.1.4'
H H 0.0000 0.0000 'International Tables Vol C Tables 4.2.6.8 and 6.1.1.4'
N N 0.0030 0.0019 'International Tables Vol C Tables 4.2.6.8 and 6.1.1.4'
O O 0.0056 0.0036 'International Tables Vol C Tables 4.2.6.8 and 6.1.1.4'

loop_
_geom_angle_atom_site_label_1
_geom_angle_atom_site_label_2
_geom_angle_atom_site_label_3
_geom_angle
O1 C1 N7 120.6(2)
O1 C1 N2 117.2(2)
N7 C1 N2 122.1(2)
C1 N2 C3 130.8(2)
C4 C3 N2 120.4(2)
C4 C3 C20 127.3(2)
N2 C3 C20 112.2(2)
C3 C4 C17 120.9(2)
C3 C4 C5 120.2(2)
C17 C4 C5 118.8(2)
C4 C5 C6 111.42(19)
N8 C6 N7 107.29(18)
N8 C6 C5 113.67(19)
N7 C6 C5 111.95(19)
C1 N7 C6 132.23(19)
C16 N8 C9 111.0(2)
C16 N8 C6 127.2(2)
C9 N8 C6 120.7(2)
O9 C9 N8 124.2(2)
O9 C9 C10 130.6(2)
N8 C9 C10 105.2(2)
C15 C10 C11 121.2(3)
C15 C10 C9 109.4(2)
C11 C10 C9 129.5(3)
C12 C11 C10 117.3(3)
C13 C12 C11 121.6(3)
C12 C13 C14 121.2(3)
C15 C14 C13 116.7(3)
C10 C15 C14 122.0(3)
C10 C15 C16 108.3(2)
C14 C15 C16 129.7(3)
O16 C16 N8 125.0(2)
O16 C16 C15 129.0(2)
N8 C16 C15 105.9(2)
O17 C17 O18 121.3(2)
O17 C17 C4 126.8(3)
O18 C17 C4 111.9(2)
C17 O18 C19 116.3(2)
C3 C20 C21 112.1(2)
C20 C21 C22 111.2(2)
C23 C22 C21 113.7(3)

loop_
_geom_bond_atom_site_label_1
_geom_bond_atom_site_label_2
_geom_bond_distance
O1 C1 1.243(3)
C1 N7 1.326(3)
C1 N2 1.377(3)
N2 C3 1.407(3)
C3 C4 1.336(3)
C3 C20 1.503(3)
C4 C17 1.472(3)
C4 C5 1.497(3)
C5 C6 1.508(3)
C6 N8 1.454(3)
C6 N7 1.461(3)
N8 C16 1.392(3)
N8 C9 1.415(3)
C9 O9 1.200(3)
C9 C10 1.470(3)
C10 C15 1.359(3)
C10 C11 1.380(3)
C11 C12 1.369(5)
C12 C13 1.356(5)
C13 C14 1.394(4)
C14 C15 1.367(4)
C15 C16 1.481(3)
C16 O16 1.205(3)
C17 O17 1.196(3)
C17 O18 1.337(3)
O18 C19 1.442(3)
C20 C21 1.512(3)
C21 C22 1.523(4)
C22 C23 1.432(4)
